data_9007980
loop_
_publ_author_name
'Goriounova, A.'
'Held, P.'
'Becker, P.'
'Bohaty, L.'

_publ_section_title
;
 Europium triborate, EuB3O6
;
_journal_name_full 'Acta Crystallographica, Section E'
_journal_page_first i131
_journal_page_last i133
_journal_paper_doi 10.1107/S1600536804024353
_journal_volume 60
_journal_year 2004
_chemical_formula_structural EuB3O6
_chemical_formula_sum 'B3 Eu O6'
_space_group_IT_number 15
_symmetry_space_group_name_Hall '-I 2ya'
_symmetry_space_group_name_H-M 'I 1 2/a 1'
_cell_angle_alpha 90
_cell_angle_beta 93.700
_cell_angle_gamma 90
_cell_length_a 6.2830
_cell_length_b 8.0331
_cell_length_c 7.8406
_cell_formula_units_Z 4
_cell_volume 394.906
_exptl_crystal_density_diffrn 4.716
_cod_original_formula_sum 'Eu B3 O6'
_cod_database_code 9007980

loop_
_symmetry_equiv_pos_as_xyz
x,y,z
1/2+x,1/2+y,1/2+z
1/2-x,y,-z
-x,1/2+y,1/2-z
1/2+x,-y,z
+x,1/2-y,1/2+z
-x,-y,-z
1/2-x,1/2-y,1/2-z

loop_
_atom_site_aniso_label
_atom_site_aniso_U_11
_atom_site_aniso_U_22
_atom_site_aniso_U_33
_atom_site_aniso_U_12
_atom_site_aniso_U_13
_atom_site_aniso_U_23
Eu 0.00551 0.00524 0.00330 0.00000 0.00048 0.00000
B1 0.00870 0.00600 0.00270 0.00050 0.00060 -0.00010
B2 0.00800 0.00290 0.00200 0.00000 0.00070 0.00000
O1 0.00840 0.01050 0.00480 -0.00250 0.00120 -0.00250
O2 0.01690 0.00540 0.00670 0.00340 0.00110 -0.00060
O3 0.00800 0.00850 0.00650 0.00200 0.00110 0.00520

loop_
_atom_site_label
_atom_site_fract_x
_atom_site_fract_y
_atom_site_fract_z
_atom_site_U_iso_or_equiv
Eu 0.25000 0.29835 0.50000 0.00430
B1 0.36120 -0.06480 0.27430 0.00560
B2 0.75000 0.27980 0.50000 0.00400
O1 -0.10290 0.38810 0.60440 0.00800
O2 0.30110 0.09060 0.29770 0.00930
O3 0.60570 0.18620 0.60110 0.00720

_cod_duplicate_entry 2204580
